data_1561295
loop_
_publ_author_name
'Bednarchuk, Tamara J.'
'Kinzhybalo, Vasyl'
'Markiewicz, Ewa'
'Hilczer, Bo\.zena'
'Pietraszko, Adam'

_publ_section_title
;
 Structure, dielectric and electric properties of diisobutylammonium
 hydrogen sulfate crystal
;
_journal_name_full 'Journal of Solid State Chemistry'
_journal_page_first 753
_journal_page_last 761
_journal_paper_doi 10.1016/j.jssc.2017.11.042
_journal_volume 258
_journal_year 2018
_chemical_formula_moiety '0.5(H2 O8 S2), C7.4 H18.2 N, 0.6(C H3)'
_chemical_formula_sum 'C8 H21 N O4 S'
_chemical_formula_weight 227.32
_space_group_crystal_system orthorhombic
_space_group_IT_number 64
_space_group_name_Hall '-C 2ac 2'
_space_group_name_H-M_alt 'C m c e'
_atom_sites_solution_hydrogens mixed
_atom_sites_solution_primary direct
_cell_angle_alpha 90
_cell_angle_beta 90
_cell_angle_gamma 90
_cell_formula_units_Z 8
_cell_length_a 18.781(5)
_cell_length_b 8.548(3)
_cell_length_c 16.228(5)
_cell_measurement_reflns_used 1031
_cell_measurement_temperature 360.00(13)
_cell_measurement_theta_max 15.5340
_cell_measurement_theta_min 2.9010
_cell_volume 2605.2(14)
_computing_cell_refinement 'CrysAlisPro 1.171.38.43 (Rigaku OD, 2015)'
_computing_data_collection 'CrysAlisPro 1.171.38.43 (Rigaku OD, 2015)'
_computing_data_reduction 'CrysAlisPro 1.171.38.43 (Rigaku OD, 2015)'
_computing_molecular_graphics 'Diamond (Brandenburg, 1997)'
_computing_publication_material 'Olex2 (Dolomanov et al., 2009)'
_computing_structure_refinement 'ShelXL (Sheldrick, 2015)'
_computing_structure_solution 'ShelXS (Sheldrick, 2008)'
_diffrn_ambient_temperature 360.00(13)
_diffrn_detector 'CCD plate'
_diffrn_detector_area_resol_mean 8.4350
_diffrn_detector_type 'Sapphire1, long nozzle'
_diffrn_measured_fraction_theta_full 0.998
_diffrn_measured_fraction_theta_max 0.998
_diffrn_measurement_details
;
List of Runs (angles in degrees, time in seconds):

  # Type    Start    End  Width  t~exp~   \w     \q     \k     \f   Frames
#--------------------------------------------------------------------------
  1  \w    -67.00 122.60   1.20   35.00    --   28.00   0.00   0.00  158
  2  \w    -36.00  79.20   1.20   35.00    --   34.00 -84.00   0.00   96
  3  \w    -36.00  79.20   1.20   35.00    --   34.00 -84.00  88.00   96
  4  \w    -36.00  79.20   1.20   35.00    --   34.00 -84.00 180.00   96
  5  \w    -36.00  79.20   1.20   35.00    --   34.00 -84.00 268.00   96
  6  \w    -26.00 115.60   1.20   35.00    --   28.00  45.00  45.00  118
  7  \w    -26.00 115.60   1.20   35.00    --   28.00  45.00 135.00  118
;
_diffrn_measurement_device 'four-circle diffractometer'
_diffrn_measurement_device_type 'Xcalibur, Sapphire1, long nozzle'
_diffrn_measurement_method '\w scans'
_diffrn_orient_matrix_type 'CrysAlisPro convention (1999,Acta A55,543-557)'
_diffrn_orient_matrix_UB_11 0.0356064000
_diffrn_orient_matrix_UB_12 0.0280876000
_diffrn_orient_matrix_UB_13 -0.0003032000
_diffrn_orient_matrix_UB_21 -0.0127721000
_diffrn_orient_matrix_UB_22 0.0779659000
_diffrn_orient_matrix_UB_23 0.0021964000
_diffrn_orient_matrix_UB_31 0.0009005000
_diffrn_orient_matrix_UB_32 -0.0036479000
_diffrn_orient_matrix_UB_33 0.0435798000
_diffrn_radiation_monochromator graphite
_diffrn_radiation_probe x-ray
_diffrn_radiation_type MoK\a
_diffrn_radiation_wavelength 0.71073
_diffrn_reflns_av_R_equivalents 0.1177
_diffrn_reflns_av_unetI/netI 0.0427
_diffrn_reflns_Laue_measured_fraction_full 0.998
_diffrn_reflns_Laue_measured_fraction_max 0.998
_diffrn_reflns_limit_h_max 23
_diffrn_reflns_limit_h_min -23
_diffrn_reflns_limit_k_max 10
_diffrn_reflns_limit_k_min -10
_diffrn_reflns_limit_l_max 19
_diffrn_reflns_limit_l_min -17
_diffrn_reflns_number 14389
_diffrn_reflns_point_group_measured_fraction_full 0.998
_diffrn_reflns_point_group_measured_fraction_max 0.998
_diffrn_reflns_theta_full 25.988
_diffrn_reflns_theta_max 25.988
_diffrn_reflns_theta_min 2.904
_diffrn_source 'fine-focus sealed X-ray tube'
_diffrn_source_type 'Enhance (Mo) X-ray Source'
_exptl_absorpt_coefficient_mu 0.242
_exptl_absorpt_correction_T_max 1.00000
_exptl_absorpt_correction_T_min 0.84366
_exptl_absorpt_correction_type multi-scan
_exptl_absorpt_process_details
;
CrysAlisPro 1.171.38.43 (Rigaku Oxford Diffraction, 2015)
Empirical absorption correction using spherical harmonics,
 implemented in SCALE3 ABSPACK scaling algorithm.
;
_exptl_crystal_colour colourless
_exptl_crystal_colour_primary colourless
_exptl_crystal_density_diffrn 1.159
_exptl_crystal_description block
_exptl_crystal_F_000 992
_exptl_crystal_size_max 0.31
_exptl_crystal_size_mid 0.31
_exptl_crystal_size_min 0.12
_refine_diff_density_max 0.524
_refine_diff_density_min -0.189
_refine_diff_density_rms 0.065
_refine_ls_extinction_coef .
_refine_ls_extinction_method none
_refine_ls_goodness_of_fit_ref 0.869
_refine_ls_hydrogen_treatment mixed
_refine_ls_matrix_type full
_refine_ls_number_parameters 136
_refine_ls_number_reflns 1325
_refine_ls_number_restraints 59
_refine_ls_restrained_S_all 12.523
_refine_ls_R_factor_all 0.2227
_refine_ls_R_factor_gt 0.1057
_refine_ls_shift/su_max 0.012
_refine_ls_shift/su_mean 0.001
_refine_ls_structure_factor_coef Fsqd
_refine_ls_weighting_details 'w=1/[\s^2^(Fo^2^)+(0.2000P)^2^] where P=(Fo^2^+2Fc^2^)/3'
_refine_ls_weighting_scheme calc
_refine_ls_wR_factor_gt 0.2841
_refine_ls_wR_factor_ref 0.3409
_reflns_Friedel_coverage 0.000
_reflns_Friedel_fraction_full .
_reflns_Friedel_fraction_max .
_reflns_number_gt 430
_reflns_number_total 1325
_reflns_threshold_expression 'I > 2\s(I)'
_cod_data_source_file mmc7.cif
_cod_data_source_block dbaso4_360k_pomiar
_cod_original_sg_symbol_Hall '-C 2bc 2'
_cod_database_code 1561295
_chemical_oxdiff_formula 'C64 H80 N8 O32 S8 '
_shelx_space_group_comment
;
The symmetry employed for this shelxl refinement is uniquely defined
by the following loop, which should always be used as a source of
symmetry information in preference to the above space-group names.
They are only intended as comments.
;
_reflns_odcompleteness_completeness 92.47
_reflns_odcompleteness_iscentric 1
_reflns_odcompleteness_theta 29.66
_olex2_refinement_description
;
1. Fixed Uiso
 At 1.2 times of:
  All C(H) groups, {H3D,H3C,H3B} of C3, All C(H,H) groups, All N(H,H) groups
 At 1.5 times of:
  All O(H) groups, {H4BA,H4BB,H4BC} of C4B, {H5BA,H5BB,H5BC} of C5B, {H5DA,
  H5DB,H5DC} of C5D, {H5CA,H5CB,H5CC} of C5C, {H5AA,H5AB,H5AC} of C5A, {H4AA,
  H4AB,H4AC} of C4A, {H4CA,H4CB,H4CC} of C4C, {H4DA,H4DB,H4DC} of C4D
2. Restrained distances
 N1-C2_$1
 1.42 with sigma of 0.03
 C5A-C3
 1.45 with sigma of 0.03
 C4C-C3 = C5B-C3 = C5D-C3 = C4D-C3 = C5C-C3 = C4A-C3 = C4B-C3 = C3-C2
 1.45 with sigma of 0.05
 C3-H3A
 0.98 with sigma of 0.02
3. Uiso/Uaniso restraints and constraints
Uanis(C5C) \\sim Ueq, Uanis(C4D) \\sim Ueq, Uanis(C4A) \\sim Ueq, Uanis(C4B)
\\sim Ueq, Uanis(C4C) \\sim Ueq, Uanis(C5B) \\sim Ueq, Uanis(C5D) \\sim Ueq,
Uanis(C5A) \\sim Ueq: with sigma of 0.025 and sigma for terminal atoms of 0.025
4. Others
 Fixed Sof: H3D(0.2) H3C(0.2) H3B(0.3) C4B(0.3) H4BA(0.3) H4BB(0.3) H4BC(0.3)
 C5B(0.3) H5BA(0.3) H5BB(0.3) H5BC(0.3) C5D(0.2) H5DA(0.2) H5DB(0.2) H5DC(0.2)
 C5C(0.2) H5CA(0.2) H5CB(0.2) H5CC(0.2) C5A(0.3) H5AA(0.3) H5AB(0.3) H5AC(0.3)
 C4A(0.3) H4AA(0.3) H4AB(0.3) H4AC(0.3) C4C(0.2) H4CA(0.2) H4CB(0.2) H4CC(0.2)
 C4D(0.2) H4DA(0.2) H4DB(0.2) H4DC(0.2) H3A(0.3)
5.a Ternary CH refined with riding coordinates:
 C3(H3D), C3(H3C), C3(H3B)
5.b Secondary CH2 refined with riding coordinates:
 N1(H1A,H1B), C2(H2A,H2B)
5.c Idealised Me refined as rotating group:
 C4B(H4BA,H4BB,H4BC), C5B(H5BA,H5BB,H5BC), C5D(H5DA,H5DB,H5DC), C5C(H5CA,H5CB,
 H5CC), C5A(H5AA,H5AB,H5AC), C4A(H4AA,H4AB,H4AC), C4C(H4CA,H4CB,H4CC), C4D(H4DA,
 H4DB,H4DC)
;
_olex2_date_sample_data_collection 2014-10-27
_olex2_submission_special_instructions 'No special instructions were received'
_oxdiff_exptl_absorpt_empirical_details
;
Empirical correction (ABSPACK) includes:
- Absorption correction using spherical harmonics
- Frame scaling
;
_oxdiff_exptl_absorpt_empirical_full_max 1.098
_oxdiff_exptl_absorpt_empirical_full_min 0.916

loop_
_space_group_symop_operation_xyz
'x, y, z'
'-x, -y+1/2, z+1/2'
'x, -y, -z'
'-x, y+1/2, -z+1/2'
'x+1/2, y+1/2, z'
'-x+1/2, -y+1, z+1/2'
'x+1/2, -y+1/2, -z'
'-x+1/2, y+1, -z+1/2'
'-x, -y, -z'
'x, y-1/2, -z-1/2'
'-x, y, z'
'x, -y-1/2, z-1/2'
'-x+1/2, -y+1/2, -z'
'x+1/2, y, -z-1/2'
'-x+1/2, y+1/2, z'
'x+1/2, -y, z-1/2'

loop_
_atom_site_label
_atom_site_type_symbol
_atom_site_fract_x
_atom_site_fract_y
_atom_site_fract_z
_atom_site_U_iso_or_equiv
_atom_site_adp_type
_atom_site_occupancy
_atom_site_site_symmetry_order
_atom_site_calc_flag
_atom_site_refinement_flags_posn
_atom_site_refinement_flags_adp
_atom_site_refinement_flags_occupancy
_atom_site_disorder_assembly
_atom_site_disorder_group
S1 S 0.0000 0.12151(6) 0.11115(3) 0.1458(3) Uani 1 2 d S T P . .
O1 O 0.0000 -0.00698(16) 0.17116(8) 0.1635(6) Uani 1 2 d S T P . .
O2 O 0.0000 0.26120(19) 0.15664(12) 0.2464(12) Uani 1 2 d S T P . .
O3 O 0.06468(7) 0.09936(12) 0.06087(8) 0.1907(5) Uani 1 1 d . . . . .
H3 H 0.0709(15) 0.0000 0.0000 0.286 Uiso 1 2 d RS T P . .
N1 N 0.0000 0.12987(16) 0.34531(10) 0.1445(7) Uani 1 2 d DS T P . .
H1A H 0.0000 0.0455 0.3132 0.173 Uiso 1 2 calc RS T P . .
H1B H 0.0000 0.2120 0.3116 0.173 Uiso 1 2 calc RS T P . .
C2 C 0.06861(10) 0.13124(14) 0.38552(10) 0.1586(7) Uani 1 1 d D . . . .
H2A H 0.0671 0.2185 0.4237 0.190 Uiso 1 1 calc R . . . .
H2B H 0.0699 0.0374 0.4191 0.190 Uiso 1 1 calc R . . . .
C3 C 0.13552(11) 0.1396(2) 0.34728(16) 0.2397(13) Uani 1 1 d D . . . .
H3D H 0.1497 0.2499 0.3489 0.288 Uiso 0.2 1 calc R . . A 4
H3C H 0.1179 0.1257 0.2909 0.288 Uiso 0.2 1 calc R . . B 3
H3B H 0.1524 0.0317 0.3417 0.288 Uiso 0.3 1 calc R . . C 2
C4B C 0.1916(3) 0.2259(7) 0.3967(3) 0.182(2) Uani 0.3 1 d D U . D 2
H4BA H 0.1691 0.2836 0.4402 0.273 Uiso 0.3 1 calc GR . . D 2
H4BB H 0.2168 0.2968 0.3612 0.273 Uiso 0.3 1 calc GR . . D 2
H4BC H 0.2244 0.1519 0.4198 0.273 Uiso 0.3 1 calc GR . . D 2
C5B C 0.1469(4) 0.2179(8) 0.2626(4) 0.215(3) Uani 0.3 1 d D U . D 2
H5BA H 0.1616 0.1405 0.2233 0.323 Uiso 0.3 1 calc GR . . D 2
H5BB H 0.1829 0.2970 0.2672 0.323 Uiso 0.3 1 calc GR . . D 2
H5BC H 0.1031 0.2648 0.2446 0.323 Uiso 0.3 1 calc GR . . D 2
C5D C 0.1586(4) 0.0815(7) 0.2714(4) 0.151(3) Uani 0.2 1 d D U . D 4
H5DA H 0.1212 0.0210 0.2467 0.227 Uiso 0.2 1 calc GR . . D 4
H5DB H 0.1996 0.0165 0.2795 0.227 Uiso 0.2 1 calc GR . . D 4
H5DC H 0.1707 0.1672 0.2358 0.227 Uiso 0.2 1 calc GR . . D 4
C5C C 0.1692(10) -0.0240(15) 0.3551(14) 0.464(6) Uani 0.2 1 d D U . D 3
H5CA H 0.1758 -0.0488 0.4123 0.695 Uiso 0.2 1 calc GR . . D 3
H5CB H 0.2144 -0.0251 0.3276 0.695 Uiso 0.2 1 calc GR . . D 3
H5CC H 0.1383 -0.1001 0.3303 0.695 Uiso 0.2 1 calc GR . . D 3
C5A C 0.1468(4) -0.0168(7) 0.3024(3) 0.200(3) Uani 0.3 1 d D U . D 1
H5AA H 0.1133 -0.0255 0.2579 0.300 Uiso 0.3 1 calc GR . . D 1
H5AB H 0.1397 -0.1016 0.3403 0.300 Uiso 0.3 1 calc GR . . D 1
H5AC H 0.1944 -0.0211 0.2809 0.300 Uiso 0.3 1 calc GR . . D 1
C4A C 0.1919(3) 0.1608(5) 0.4181(3) 0.160(2) Uani 0.3 1 d D U . D 1
H4AA H 0.2364 0.1943 0.3948 0.239 Uiso 0.3 1 calc GR . . D 1
H4AB H 0.1985 0.0630 0.4461 0.239 Uiso 0.3 1 calc GR . . D 1
H4AC H 0.1752 0.2380 0.4564 0.239 Uiso 0.3 1 calc GR . . D 1
C4C C 0.1546(6) 0.3002(9) 0.3381(7) 0.225(4) Uani 0.2 1 d D U . D 3
H4CA H 0.1123 0.3630 0.3360 0.338 Uiso 0.2 1 calc GR . . D 3
H4CB H 0.1812 0.3135 0.2880 0.338 Uiso 0.2 1 calc GR . . D 3
H4CC H 0.1833 0.3320 0.3841 0.338 Uiso 0.2 1 calc GR . . D 3
C4D C 0.1946(4) 0.0481(10) 0.3915(5) 0.207(4) Uani 0.2 1 d D U . D 4
H4DA H 0.2314 0.0219 0.3528 0.311 Uiso 0.2 1 calc GR . . D 4
H4DB H 0.1751 -0.0460 0.4146 0.311 Uiso 0.2 1 calc GR . . D 4
H4DC H 0.2142 0.1114 0.4348 0.311 Uiso 0.2 1 calc GR . . D 4
H3A H 0.132(3) 0.2325(9) 0.3120(7) 0.249 Uiso 0.3 1 d DR . . D 1

loop_
_atom_site_aniso_label
_atom_site_aniso_U_11
_atom_site_aniso_U_22
_atom_site_aniso_U_33
_atom_site_aniso_U_23
_atom_site_aniso_U_13
_atom_site_aniso_U_12
S1 0.2267(6) 0.1168(4) 0.0938(3) 0.0047(3) 0.000 0.000
O1 0.2299(15) 0.1467(10) 0.1138(8) 0.0328(8) 0.000 0.000
O2 0.366(3) 0.1303(11) 0.2428(17) -0.0476(15) 0.000 0.000
O3 0.2231(10) 0.2227(12) 0.1263(6) -0.0026(7) 0.0267(8) -0.0264(8)
N1 0.1641(14) 0.1670(14) 0.1025(10) 0.0001(10) 0.000 0.000
C2 0.2010(15) 0.1311(11) 0.1437(11) -0.0105(9) -0.0463(10) 0.0048(10)
C3 0.1326(15) 0.348(3) 0.239(2) 0.0536(19) 0.0052(15) 0.0070(17)
C4B 0.153(4) 0.180(4) 0.214(5) 0.029(4) -0.020(4) -0.058(3)
C5B 0.235(5) 0.213(5) 0.199(5) 0.008(5) 0.034(5) -0.011(5)
C5D 0.143(4) 0.166(5) 0.145(4) -0.018(4) 0.055(4) 0.036(4)
C5C 0.458(10) 0.468(9) 0.465(9) 0.006(8) -0.009(8) 0.013(8)
C5A 0.209(5) 0.220(5) 0.171(4) -0.045(4) 0.036(4) -0.012(4)
C4A 0.142(3) 0.169(4) 0.168(4) 0.011(3) -0.045(3) -0.022(3)
C4C 0.236(7) 0.202(6) 0.237(7) 0.001(6) -0.011(6) 0.008(6)
C4D 0.202(6) 0.210(6) 0.210(6) 0.011(5) -0.044(5) 0.053(6)

loop_
_atom_type_symbol
_atom_type_description
_atom_type_scat_dispersion_real
_atom_type_scat_dispersion_imag
_atom_type_scat_source
C C 0.0033 0.0016 'International Tables Vol C Tables 4.2.6.8 and 6.1.1.4'
H H 0.0000 0.0000 'International Tables Vol C Tables 4.2.6.8 and 6.1.1.4'
N N 0.0061 0.0033 'International Tables Vol C Tables 4.2.6.8 and 6.1.1.4'
O O 0.0106 0.0060 'International Tables Vol C Tables 4.2.6.8 and 6.1.1.4'
S S 0.1246 0.1234 'International Tables Vol C Tables 4.2.6.8 and 6.1.1.4'

loop_
_geom_angle_atom_site_label_1
_geom_angle_atom_site_label_2
_geom_angle_atom_site_label_3
_geom_angle
_geom_angle_site_symmetry_1
_geom_angle_site_symmetry_3
O1 S1 O3 105.71(6) . 11
O1 S1 O3 105.71(6) . .
O2 S1 O1 106.71(10) . .
O2 S1 O3 113.57(6) . .
O2 S1 O3 113.57(6) . 11
O3 S1 O3 110.83(11) . 11
S1 O3 H3 125.0(12) . .
H1A N1 H1B 106.2 . .
C2 N1 H1A 105.7 . .
C2 N1 H1A 105.7 11 .
C2 N1 H1B 105.7 11 .
C2 N1 H1B 105.7 . .
C2 N1 C2 126.28(17) . 11
N1 C2 H2A 105.6 . .
N1 C2 H2B 105.6 . .
H2A C2 H2B 106.1 . .
C3 C2 N1 126.84(16) . .
C3 C2 H2A 105.6 . .
C3 C2 H2B 105.6 . .
C2 C3 H3D 106.3 . .
C2 C3 H3C 96.0 . .
C2 C3 H3B 106.4 . .
C2 C3 C4B 114.4(3) . .
C2 C3 C5B 122.6(3) . .
C2 C3 C5C 106.5(8) . .
C2 C3 C5A 106.7(3) . .
C2 C3 C4A 106.6(3) . .
C2 C3 C4C 108.7(5) . .
C2 C3 C4D 114.5(4) . .
C2 C3 H3A 103(3) . .
C4B C3 H3B 106.4 . .
C4B C3 C5B 99.4(4) . .
C5B C3 H3B 106.4 . .
C5D C3 C2 130.5(4) . .
C5D C3 H3D 106.3 . .
C5D C3 C4D 90.4(5) . .
C5C C3 H3C 96.0 . .
C5A C3 C4A 110.7(3) . .
C5A C3 H3A 116.0(8) . .
C4A C3 H3A 112(2) . .
C4C C3 H3C 96.0 . .
C4C C3 C5C 141.2(9) . .
C4D C3 H3D 106.3 . .
H3A C3 C2 103(3) . .
H3A C3 C5A 116.0(8) . .
H3A C3 C4A 112(2) . .
H3A C3 H3A 0(6) . .
C3 C4B H4BA 109.5 . .
C3 C4B H4BB 109.5 . .
C3 C4B H4BC 109.5 . .
H4BA C4B H4BB 109.5 . .
H4BA C4B H4BC 109.5 . .
H4BB C4B H4BC 109.5 . .
C3 C5B H5BA 109.5 . .
C3 C5B H5BB 109.5 . .
C3 C5B H5BC 109.5 . .
H5BA C5B H5BB 109.5 . .
H5BA C5B H5BC 109.5 . .
H5BB C5B H5BC 109.5 . .
C3 C5D H5DA 109.5 . .
C3 C5D H5DB 109.5 . .
C3 C5D H5DC 109.5 . .
H5DA C5D H5DB 109.5 . .
H5DA C5D H5DC 109.5 . .
H5DB C5D H5DC 109.5 . .
C3 C5C H5CA 109.5 . .
C3 C5C H5CB 109.5 . .
C3 C5C H5CC 109.5 . .
H5CA C5C H5CB 109.5 . .
H5CA C5C H5CC 109.5 . .
H5CB C5C H5CC 109.5 . .
C3 C5A H5AA 109.5 . .
C3 C5A H5AB 109.5 . .
C3 C5A H5AC 109.5 . .
H5AA C5A H5AB 109.5 . .
H5AA C5A H5AC 109.5 . .
H5AB C5A H5AC 109.5 . .
C3 C4A H4AA 109.5 . .
C3 C4A H4AB 109.5 . .
C3 C4A H4AC 109.5 . .
H4AA C4A H4AB 109.5 . .
H4AA C4A H4AC 109.5 . .
H4AB C4A H4AC 109.5 . .
C3 C4C H4CA 109.5 . .
C3 C4C H4CB 109.5 . .
C3 C4C H4CC 109.5 . .
H4CA C4C H4CB 109.5 . .
H4CA C4C H4CC 109.5 . .
H4CB C4C H4CC 109.5 . .
C3 C4D H4DA 109.5 . .
C3 C4D H4DB 109.5 . .
C3 C4D H4DC 109.5 . .
H4DA C4D H4DB 109.5 . .
H4DA C4D H4DC 109.5 . .
H4DB C4D H4DC 109.5 . .

loop_
_geom_bond_atom_site_label_1
_geom_bond_atom_site_label_2
_geom_bond_distance
_geom_bond_site_symmetry_2
S1 O1 1.4679(14) .
S1 O2 1.4039(18) .
S1 O3 1.4756(14) 11
S1 O3 1.4755(14) .
O3 H3 1.308(3) .
N1 H1A 0.8900 .
N1 H1B 0.8900 .
N1 C2 1.4444(19) 11
N1 C2 1.4444(19) .
C2 H2A 0.9700 .
C2 H2B 0.9700 .
C2 C3 1.403(3) .
C3 H3D 0.9800 .
C3 H3C 0.9800 .
C3 H3B 0.9800 .
C3 C4B 1.515(6) .
C3 C5B 1.543(7) .
C3 C5D 1.397(7) .
C3 C5C 1.540(14) .
C3 C5A 1.537(6) .
C3 C4A 1.573(6) .
C3 C4C 1.426(8) .
C3 C4D 1.535(9) .
C3 H3A 0.981(9) .
C3 H3A 0.981(9) .
C4B H4BA 0.9600 .
C4B H4BB 0.9600 .
C4B H4BC 0.9600 .
C5B H5BA 0.9600 .
C5B H5BB 0.9600 .
C5B H5BC 0.9600 .
C5D H5DA 0.9600 .
C5D H5DB 0.9600 .
C5D H5DC 0.9600 .
C5C H5CA 0.9600 .
C5C H5CB 0.9600 .
C5C H5CC 0.9600 .
C5A H5AA 0.9600 .
C5A H5AB 0.9600 .
C5A H5AC 0.9600 .
C4A H4AA 0.9600 .
C4A H4AB 0.9600 .
C4A H4AC 0.9600 .
C4C H4CA 0.9600 .
C4C H4CB 0.9600 .
C4C H4CC 0.9600 .
C4D H4DA 0.9600 .
C4D H4DB 0.9600 .
C4D H4DC 0.9600 .

loop_
_geom_hbond_atom_site_label_D
_geom_hbond_atom_site_label_H
_geom_hbond_atom_site_label_A
_geom_hbond_distance_DH
_geom_hbond_distance_HA
_geom_hbond_distance_DA
_geom_hbond_angle_DHA
_geom_hbond_site_symmetry_A
N1 H1A O1 0.89 2.35 3.059(2) 136.9 .
N1 H1A O2 0.89 2.48 3.152(2) 132.7 10_556
N1 H1B O1 0.89 2.42 3.116(2) 135.4 10_566
N1 H1B O2 0.89 2.55 3.261(3) 137.4 .
